data_1567538
loop_
_publ_author_name
'Balanna, Kuruva'
'Barik, Soumen'
'Shee, Sayan'
'Gonnade, Rajesh G.'
'Biju, Akkattu T.'

_publ_section_title
;
 Dynamic kinetic resolution of \g,\g-disubstituted indole
 2-carboxaldehydes <i>via</i> NHC-Lewis acid cooperative catalysis for the
 synthesis of tetracyclic \e-lactones.
;
_journal_issue 39
_journal_name_full 'Chemical science'
_journal_page_first 11513
_journal_page_last 11518
_journal_paper_doi 10.1039/d2sc03745a
_journal_volume 13
_journal_year 2022
_chemical_absolute_configuration ad
_chemical_formula_moiety 'C31 H33 N O3, CH3 CH2 OH'
_chemical_formula_sum 'C33 H39 N O4'
_chemical_formula_weight 513.65
_space_group_crystal_system monoclinic
_space_group_IT_number 4
_space_group_name_Hall 'P 2yb'
_space_group_name_H-M_alt 'P 1 21 1'
_atom_sites_solution_hydrogens mixed
_audit_creation_method SHELXL-2018/3
_audit_update_record
;
2022-01-01 deposited with the CCDC.	2022-08-29 downloaded from the CCDC.
;
_cell_angle_alpha 90
_cell_angle_beta 115.351(5)
_cell_angle_gamma 90
_cell_formula_units_Z 2
_cell_length_a 9.2800(10)
_cell_length_b 17.0143(19)
_cell_length_c 10.0461(10)
_cell_measurement_reflns_used 9909
_cell_measurement_temperature 100(2)
_cell_measurement_theta_max 72.20
_cell_measurement_theta_min 2.60
_cell_volume 1433.5(3)
_computing_cell_refinement 'SAINT (Bruker, 2016)'
_computing_data_collection 'APEX3 (Bruker, 2016)'
_computing_data_reduction 'SAINT (Bruker, 2016)'
_computing_molecular_graphics 'Bruker SHELXTL'
_computing_publication_material 'Bruker SHELXTL'
_computing_structure_refinement 'SHELXL-2014/7 (Sheldrick, 2014)'
_computing_structure_solution 'SHELXS-97 (Sheldrick 2008)'
_diffrn_ambient_temperature 100(2)
_diffrn_detector 'Photon II CPAD Area Detector'
_diffrn_detector_area_resol_mean 7.39
_diffrn_measured_fraction_theta_full 0.996
_diffrn_measured_fraction_theta_max 0.993
_diffrn_measurement_device '\k-geometry diffractometer'
_diffrn_measurement_device_type 'Bruker D8 VENTURE Kappa Duo PHOTON II CPAD'
_diffrn_measurement_method '\f and \w scans'
_diffrn_radiation_monochromator 'multilayer mirrors'
_diffrn_radiation_type CuK\a
_diffrn_radiation_wavelength 1.54178
_diffrn_reflns_av_R_equivalents 0.0482
_diffrn_reflns_av_unetI/netI 0.0422
_diffrn_reflns_Laue_measured_fraction_full 0.996
_diffrn_reflns_Laue_measured_fraction_max 0.993
_diffrn_reflns_limit_h_max 11
_diffrn_reflns_limit_h_min -11
_diffrn_reflns_limit_k_max 21
_diffrn_reflns_limit_k_min -20
_diffrn_reflns_limit_l_max 12
_diffrn_reflns_limit_l_min -12
_diffrn_reflns_number 28158
_diffrn_reflns_point_group_measured_fraction_full 0.990
_diffrn_reflns_point_group_measured_fraction_max 0.982
_diffrn_reflns_theta_full 67.679
_diffrn_reflns_theta_max 72.240
_diffrn_reflns_theta_min 4.871
_diffrn_source 'micro-focus sealed tube'
_diffrn_source_type 'Incoatech I\mS HB'
_exptl_absorpt_coefficient_mu 0.611
_exptl_absorpt_correction_T_max 0.7536
_exptl_absorpt_correction_T_min 0.6366
_exptl_absorpt_correction_type multi-scan
_exptl_absorpt_process_details 'SADABS (BRUKER, 2016)'
_exptl_crystal_colour colourless
_exptl_crystal_density_diffrn 1.190
_exptl_crystal_description block
_exptl_crystal_F_000 552
_exptl_crystal_size_max 0.140
_exptl_crystal_size_mid 0.120
_exptl_crystal_size_min 0.050
_refine_diff_density_max 0.478
_refine_diff_density_min -0.460
_refine_diff_density_rms 0.047
_refine_ls_abs_structure_details
;
 Refined as an inversion twin.
;
_refine_ls_abs_structure_Flack 0.1(3)
_refine_ls_extinction_coef 0.0121(15)
_refine_ls_extinction_expression Fc^*^=kFc[1+0.001xFc^2^\l^3^/sin(2\q)]^-1/4^
_refine_ls_extinction_method 'SHELXL-2018/3 (Sheldrick 2018)'
_refine_ls_goodness_of_fit_ref 1.066
_refine_ls_hydrogen_treatment mixed
_refine_ls_matrix_type full
_refine_ls_number_parameters 357
_refine_ls_number_reflns 5575
_refine_ls_number_restraints 1
_refine_ls_restrained_S_all 1.066
_refine_ls_R_factor_all 0.0438
_refine_ls_R_factor_gt 0.0433
_refine_ls_shift/su_max 0.000
_refine_ls_shift/su_mean 0.000
_refine_ls_structure_factor_coef Fsqd
_refine_ls_weighting_details 'w=1/[\s^2^(Fo^2^)+(0.0408P)^2^+0.6926P] where P=(Fo^2^+2Fc^2^)/3'
_refine_ls_weighting_scheme calc
_refine_ls_wR_factor_gt 0.1068
_refine_ls_wR_factor_ref 0.1073
_reflns_Friedel_coverage 0.911
_reflns_Friedel_fraction_full 0.984
_reflns_Friedel_fraction_max 0.971
_reflns_number_gt 5497
_reflns_number_total 5575
_reflns_threshold_expression 'I > 2\s(I)'
_cod_data_source_file d2sc03745a2.cif
_cod_data_source_block dh_hme_050821
_cod_depositor_comments 'Adding full bibliography for 1567538.cif.'
_cod_original_sg_symbol_H-M 'P 21'
_cod_database_code 1567538
_shelx_shelxl_version_number 2018/3
_shelx_space_group_comment
;
The symmetry employed for this shelxl refinement is uniquely defined
by the following loop, which should always be used as a source of
symmetry information in preference to the above space-group names.
They are only intended as comments.
;
_shelx_estimated_absorpt_t_min 0.919
_shelx_estimated_absorpt_t_max 0.970

loop_
_space_group_symop_operation_xyz
'x, y, z'
'-x, y+1/2, -z'

loop_
_atom_site_label
_atom_site_type_symbol
_atom_site_fract_x
_atom_site_fract_y
_atom_site_fract_z
_atom_site_U_iso_or_equiv
_atom_site_adp_type
_atom_site_occupancy
_atom_site_site_symmetry_order
_atom_site_calc_flag
_atom_site_refinement_flags_posn
_atom_site_refinement_flags_adp
_atom_site_refinement_flags_occupancy
_atom_site_disorder_assembly
_atom_site_disorder_group
O1 O 0.7816(2) 0.39864(13) 0.2864(2) 0.0310(5) Uani 1 1 d . . . . .
O2 O 0.9906(4) 0.33747(19) 0.2830(3) 0.0597(9) Uani 1 1 d . . . . .
O3 O 0.9869(3) 0.76357(15) 0.4616(3) 0.0448(6) Uani 1 1 d . . . . .
H3A H 0.927952 0.802666 0.451764 0.067 Uiso 1 1 d R U . . .
N1 N 0.9014(3) 0.37499(13) -0.0136(2) 0.0212(5) Uani 1 1 d . . . . .
H1A H 0.967366 0.334765 0.011952 0.025 Uiso 1 1 d R U . . .
C1 C 0.6454(3) 0.52412(15) 0.0514(3) 0.0179(5) Uani 1 1 d . . . . .
H1 H 0.565571 0.551945 -0.037129 0.021 Uiso 1 1 calc R U . . .
C2 C 0.5505(3) 0.47544(15) 0.1132(3) 0.0205(5) Uani 1 1 d . . . . .
C3 C 0.3873(3) 0.49010(17) 0.0655(3) 0.0252(6) Uani 1 1 d . . . . .
H3 H 0.338025 0.529966 -0.005899 0.030 Uiso 1 1 calc R U . . .
C4 C 0.2958(4) 0.44826(19) 0.1193(3) 0.0321(6) Uani 1 1 d . . . . .
H4 H 0.185518 0.459634 0.085365 0.038 Uiso 1 1 calc R U . . .
C5 C 0.3657(4) 0.38970(19) 0.2228(4) 0.0373(7) Uani 1 1 d . . . . .
H5 H 0.303409 0.360739 0.259996 0.045 Uiso 1 1 calc R U . . .
C6 C 0.5268(4) 0.37336(19) 0.2721(3) 0.0350(7) Uani 1 1 d . . . . .
H6 H 0.575198 0.333147 0.342907 0.042 Uiso 1 1 calc R U . . .
C7 C 0.6168(3) 0.41629(17) 0.2170(3) 0.0261(6) Uani 1 1 d . . . . .
C8 C 0.8733(4) 0.37792(19) 0.2162(3) 0.0327(7) Uani 1 1 d . . . . .
C9 C 0.8325(3) 0.40830(16) 0.0703(3) 0.0212(5) Uani 1 1 d . . . . .
C10 C 0.7392(3) 0.47167(14) -0.0027(3) 0.0171(5) Uani 1 1 d . . . . .
C11 C 0.7481(3) 0.47666(14) -0.1409(2) 0.0155(5) Uani 1 1 d . . . . .
C12 C 0.8496(3) 0.41528(14) -0.1431(3) 0.0180(5) Uani 1 1 d . . . . .
C13 C 0.8844(3) 0.40253(16) -0.2638(3) 0.0212(5) Uani 1 1 d . . . . .
H13 H 0.951663 0.360664 -0.264787 0.025 Uiso 1 1 calc R U . . .
C14 C 0.8172(3) 0.45305(17) -0.3805(3) 0.0256(6) Uani 1 1 d . . . . .
H14 H 0.840609 0.446205 -0.463049 0.031 Uiso 1 1 calc R U . . .
C15 C 0.7137(3) 0.51542(16) -0.3831(3) 0.0234(5) Uani 1 1 d . . . . .
C16 C 0.6786(3) 0.52650(15) -0.2645(3) 0.0195(5) Uani 1 1 d . . . . .
H16 H 0.608164 0.567330 -0.265868 0.023 Uiso 1 1 calc R U . . .
C17 C 0.6443(4) 0.5672(2) -0.5168(3) 0.0357(7) Uani 1 1 d . . . . .
H17D H 0.597534 0.614098 -0.494151 0.054 Uiso 1 1 calc R U . . .
H17E H 0.561398 0.538361 -0.597959 0.054 Uiso 1 1 calc R U . . .
H17F H 0.728541 0.583022 -0.545514 0.054 Uiso 1 1 calc R U . . .
C18 C 0.7414(3) 0.58831(15) 0.1611(3) 0.0184(5) Uani 1 1 d . . . . .
C19 C 0.9010(3) 0.57954(16) 0.2582(3) 0.0210(5) Uani 1 1 d . . . . .
H19 H 0.955814 0.533365 0.252863 0.025 Uiso 1 1 calc R U . . .
C20 C 0.9833(3) 0.63666(17) 0.3636(3) 0.0244(6) Uani 1 1 d . . . . .
C21 C 0.9000(3) 0.70545(16) 0.3663(3) 0.0237(6) Uani 1 1 d . . . . .
C22 C 0.7375(3) 0.71608(16) 0.2709(3) 0.0211(5) Uani 1 1 d . . . . .
C23 C 0.6634(3) 0.65602(15) 0.1698(3) 0.0188(5) Uani 1 1 d . . . . .
H23 H 0.554104 0.661957 0.103816 0.023 Uiso 1 1 calc R U . . .
C24 C 1.1588(3) 0.6227(2) 0.4732(3) 0.0328(7) Uani 1 1 d . . . . .
C25 C 1.2196(4) 0.5421(2) 0.4503(4) 0.0388(8) Uani 1 1 d . . . . .
H25D H 1.329533 0.534501 0.524369 0.058 Uiso 1 1 calc R U . . .
H25E H 1.216471 0.539758 0.351633 0.058 Uiso 1 1 calc R U . . .
H25F H 1.151688 0.500609 0.460380 0.058 Uiso 1 1 calc R U . . .
C26 C 1.2669(4) 0.6858(2) 0.4543(4) 0.0421(8) Uani 1 1 d . . . . .
H26D H 1.377092 0.677311 0.526977 0.063 Uiso 1 1 calc R U . . .
H26E H 1.231227 0.737955 0.469074 0.063 Uiso 1 1 calc R U . . .
H26F H 1.261342 0.682459 0.354850 0.063 Uiso 1 1 calc R U . . .
C27 C 1.1731(4) 0.6234(3) 0.6316(3) 0.0491(9) Uani 1 1 d . . . . .
H27D H 1.283012 0.610999 0.700729 0.074 Uiso 1 1 calc R U . . .
H27E H 1.100797 0.584008 0.640866 0.074 Uiso 1 1 calc R U . . .
H27F H 1.144536 0.675532 0.654199 0.074 Uiso 1 1 calc R U . . .
C28 C 0.6426(3) 0.78953(16) 0.2761(3) 0.0247(6) Uani 1 1 d . . . . .
C29 C 0.7160(5) 0.86463(18) 0.2461(5) 0.0422(8) Uani 1 1 d . . . . .
H29D H 0.648648 0.909820 0.241668 0.063 Uiso 1 1 calc R U . . .
H29E H 0.723386 0.859422 0.152071 0.063 Uiso 1 1 calc R U . . .
H29F H 0.822900 0.872507 0.325534 0.063 Uiso 1 1 calc R U . . .
C30 C 0.6341(3) 0.79609(19) 0.4252(3) 0.0301(6) Uani 1 1 d . . . . .
H30D H 0.572654 0.842902 0.425376 0.045 Uiso 1 1 calc R U . . .
H30E H 0.742199 0.800308 0.504274 0.045 Uiso 1 1 calc R U . . .
H30F H 0.581976 0.749220 0.440971 0.045 Uiso 1 1 calc R U . . .
C31 C 0.4698(4) 0.78558(18) 0.1593(3) 0.0345(7) Uani 1 1 d . . . . .
H31A H 0.411914 0.832217 0.167192 0.052 Uiso 1 1 calc R U . . .
H31B H 0.418733 0.738267 0.174947 0.052 Uiso 1 1 calc R U . . .
H31C H 0.467975 0.783717 0.061152 0.052 Uiso 1 1 calc R U . . .
O4 O 1.0789(3) 0.24260(15) -0.0208(3) 0.0480(7) Uani 1 1 d . . . . .
H4A H 1.090(7) 0.223(4) -0.090(6) 0.078(17) Uiso 1 1 d . . . . .
C32 C 1.1025(5) 0.1825(2) 0.0834(4) 0.0491(9) Uani 1 1 d . . . . .
H32A H 1.131925 0.206275 0.181516 0.059 Uiso 1 1 calc R U . . .
H32B H 1.191786 0.148487 0.089717 0.059 Uiso 1 1 calc R U . . .
C33 C 0.9565(5) 0.1337(3) 0.0430(5) 0.0567(10) Uani 1 1 d . . . . .
H33A H 0.980795 0.088762 0.110281 0.085 Uiso 1 1 calc R U . . .
H33B H 0.920544 0.114588 -0.058232 0.085 Uiso 1 1 calc R U . . .
H33C H 0.872272 0.165481 0.050438 0.085 Uiso 1 1 calc R U . . .

loop_
_atom_site_aniso_label
_atom_site_aniso_U_11
_atom_site_aniso_U_22
_atom_site_aniso_U_33
_atom_site_aniso_U_23
_atom_site_aniso_U_13
_atom_site_aniso_U_12
O1 0.0384(11) 0.0388(12) 0.0222(9) 0.0108(8) 0.0189(8) 0.0157(9)
O2 0.0687(17) 0.085(2) 0.0403(14) 0.0409(14) 0.0374(13) 0.0540(16)
O3 0.0354(12) 0.0573(16) 0.0435(13) -0.0342(12) 0.0187(11) -0.0153(11)
N1 0.0263(11) 0.0192(10) 0.0210(10) 0.0041(8) 0.0129(9) 0.0070(9)
C1 0.0207(12) 0.0210(12) 0.0130(10) 0.0019(9) 0.0082(9) 0.0032(10)
C2 0.0278(13) 0.0215(12) 0.0165(11) -0.0026(9) 0.0135(10) 0.0013(10)
C3 0.0270(13) 0.0298(14) 0.0217(12) -0.0030(11) 0.0132(11) -0.0014(11)
C4 0.0335(15) 0.0383(16) 0.0325(15) -0.0050(12) 0.0219(13) -0.0060(13)
C5 0.0497(18) 0.0378(18) 0.0390(16) 0.0005(13) 0.0331(15) -0.0091(14)
C6 0.0553(19) 0.0301(15) 0.0308(15) 0.0048(12) 0.0291(14) 0.0020(14)
C7 0.0353(14) 0.0277(14) 0.0209(12) 0.0013(11) 0.0172(11) 0.0047(11)
C8 0.0419(17) 0.0378(16) 0.0265(14) 0.0122(12) 0.0223(13) 0.0172(13)
C9 0.0243(12) 0.0219(12) 0.0194(11) 0.0031(10) 0.0111(10) 0.0042(10)
C10 0.0210(11) 0.0171(11) 0.0150(11) -0.0006(9) 0.0096(9) -0.0011(9)
C11 0.0165(10) 0.0158(11) 0.0157(11) -0.0017(9) 0.0083(9) -0.0025(9)
C12 0.0189(11) 0.0179(12) 0.0178(11) -0.0016(9) 0.0084(9) -0.0030(9)
C13 0.0205(11) 0.0250(13) 0.0217(12) -0.0031(10) 0.0124(10) 0.0011(10)
C14 0.0284(13) 0.0356(15) 0.0183(12) -0.0016(10) 0.0151(11) 0.0003(11)
C15 0.0231(12) 0.0300(15) 0.0198(12) 0.0044(10) 0.0118(10) 0.0007(11)
C16 0.0207(11) 0.0202(12) 0.0188(11) 0.0013(10) 0.0096(10) 0.0001(10)
C17 0.0431(17) 0.0478(18) 0.0244(14) 0.0133(13) 0.0221(13) 0.0135(15)
C18 0.0228(12) 0.0219(12) 0.0151(11) 0.0005(9) 0.0125(10) 0.0013(10)
C19 0.0215(12) 0.0258(13) 0.0174(11) -0.0005(10) 0.0100(10) 0.0041(10)
C20 0.0234(13) 0.0332(15) 0.0180(12) -0.0031(10) 0.0104(10) -0.0008(11)
C21 0.0265(13) 0.0297(14) 0.0185(12) -0.0082(10) 0.0132(10) -0.0054(11)
C22 0.0264(13) 0.0226(12) 0.0189(11) -0.0021(10) 0.0140(10) -0.0007(10)
C23 0.0206(12) 0.0216(12) 0.0165(11) 0.0005(9) 0.0103(10) 0.0012(9)
C24 0.0246(14) 0.0455(18) 0.0224(13) -0.0059(12) 0.0044(11) 0.0018(12)
C25 0.0240(14) 0.051(2) 0.0337(16) -0.0014(14) 0.0049(12) 0.0091(13)
C26 0.0219(14) 0.050(2) 0.049(2) -0.0120(16) 0.0106(13) -0.0032(13)
C27 0.0382(18) 0.073(3) 0.0236(15) -0.0062(16) 0.0016(14) 0.0102(18)
C28 0.0299(14) 0.0202(13) 0.0289(14) -0.0038(10) 0.0174(12) 0.0001(11)
C29 0.056(2) 0.0231(15) 0.069(2) -0.0029(14) 0.0465(19) -0.0002(14)
C30 0.0285(14) 0.0354(15) 0.0313(15) -0.0085(12) 0.0175(12) 0.0028(12)
C31 0.0369(16) 0.0294(15) 0.0333(15) -0.0049(12) 0.0113(13) 0.0138(13)
O4 0.0702(18) 0.0374(13) 0.0541(15) 0.0155(11) 0.0434(15) 0.0261(12)
C32 0.059(2) 0.0372(18) 0.053(2) 0.0132(16) 0.0256(19) 0.0161(17)
C33 0.048(2) 0.062(3) 0.060(2) 0.012(2) 0.0238(19) 0.0094(19)

loop_
_atom_type_symbol
_atom_type_description
_atom_type_scat_dispersion_real
_atom_type_scat_dispersion_imag
_atom_type_scat_source
C C 0.0181 0.0091 'International Tables Vol C Tables 4.2.6.8 and 6.1.1.4'
H H 0.0000 0.0000 'International Tables Vol C Tables 4.2.6.8 and 6.1.1.4'
N N 0.0311 0.0180 'International Tables Vol C Tables 4.2.6.8 and 6.1.1.4'
O O 0.0492 0.0322 'International Tables Vol C Tables 4.2.6.8 and 6.1.1.4'

loop_
_geom_angle_atom_site_label_1
_geom_angle_atom_site_label_2
_geom_angle_atom_site_label_3
_geom_angle
_geom_angle_site_symmetry_1
_geom_angle_site_symmetry_3
_geom_angle_publ_flag
C8 O1 C7 125.6(2) . . ?
C21 O3 H3A 109.3 . . ?
C12 N1 C9 108.1(2) . . ?
C12 N1 H1A 125.9 . . ?
C9 N1 H1A 126.0 . . ?
C10 C1 C2 110.5(2) . . ?
C10 C1 C18 115.7(2) . . ?
C2 C1 C18 110.72(19) . . ?
C10 C1 H1 106.4 . . ?
C2 C1 H1 106.4 . . ?
C18 C1 H1 106.4 . . ?
C7 C2 C3 116.9(2) . . ?
C7 C2 C1 123.6(2) . . ?
C3 C2 C1 119.6(2) . . ?
C4 C3 C2 121.9(3) . . ?
C4 C3 H3 119.0 . . ?
C2 C3 H3 119.0 . . ?
C3 C4 C5 119.7(3) . . ?
C3 C4 H4 120.2 . . ?
C5 C4 H4 120.2 . . ?
C4 C5 C6 120.0(3) . . ?
C4 C5 H5 120.0 . . ?
C6 C5 H5 120.0 . . ?
C5 C6 C7 119.5(3) . . ?
C5 C6 H6 120.3 . . ?
C7 C6 H6 120.3 . . ?
C2 C7 C6 122.0(3) . . ?
C2 C7 O1 124.2(2) . . ?
C6 C7 O1 113.5(2) . . ?
O2 C8 O1 118.0(3) . . ?
O2 C8 C9 123.1(3) . . ?
O1 C8 C9 118.8(2) . . ?
N1 C9 C10 110.2(2) . . ?
N1 C9 C8 119.0(2) . . ?
C10 C9 C8 130.6(2) . . ?
C9 C10 C11 106.1(2) . . ?
C9 C10 C1 126.9(2) . . ?
C11 C10 C1 126.9(2) . . ?
C16 C11 C12 119.2(2) . . ?
C16 C11 C10 134.1(2) . . ?
C12 C11 C10 106.7(2) . . ?
N1 C12 C13 129.1(2) . . ?
N1 C12 C11 108.8(2) . . ?
C13 C12 C11 122.1(2) . . ?
C14 C13 C12 117.1(2) . . ?
C14 C13 H13 121.5 . . ?
C12 C13 H13 121.5 . . ?
C13 C14 C15 122.7(2) . . ?
C13 C14 H14 118.7 . . ?
C15 C14 H14 118.7 . . ?
C16 C15 C14 119.6(2) . . ?
C16 C15 C17 121.6(2) . . ?
C14 C15 C17 118.8(2) . . ?
C15 C16 C11 119.4(2) . . ?
C15 C16 H16 120.3 . . ?
C11 C16 H16 120.3 . . ?
C15 C17 H17D 109.5 . . ?
C15 C17 H17E 109.5 . . ?
H17D C17 H17E 109.5 . . ?
C15 C17 H17F 109.5 . . ?
H17D C17 H17F 109.5 . . ?
H17E C17 H17F 109.5 . . ?
C23 C18 C19 118.3(2) . . ?
C23 C18 C1 118.6(2) . . ?
C19 C18 C1 122.9(2) . . ?
C18 C19 C20 122.0(2) . . ?
C18 C19 H19 119.0 . . ?
C20 C19 H19 119.0 . . ?
C19 C20 C21 117.7(2) . . ?
C19 C20 C24 120.0(2) . . ?
C21 C20 C24 122.2(2) . . ?
O3 C21 C20 116.6(2) . . ?
O3 C21 C22 121.3(2) . . ?
C20 C21 C22 122.0(2) . . ?
C23 C22 C21 116.8(2) . . ?
C23 C22 C28 120.5(2) . . ?
C21 C22 C28 122.8(2) . . ?
C18 C23 C22 123.2(2) . . ?
C18 C23 H23 118.4 . . ?
C22 C23 H23 118.4 . . ?
C26 C24 C25 107.7(3) . . ?
C26 C24 C27 110.6(3) . . ?
C25 C24 C27 106.6(3) . . ?
C26 C24 C20 110.5(3) . . ?
C25 C24 C20 111.9(2) . . ?
C27 C24 C20 109.5(2) . . ?
C24 C25 H25D 109.5 . . ?
C24 C25 H25E 109.5 . . ?
H25D C25 H25E 109.5 . . ?
C24 C25 H25F 109.5 . . ?
H25D C25 H25F 109.5 . . ?
H25E C25 H25F 109.5 . . ?
C24 C26 H26D 109.5 . . ?
C24 C26 H26E 109.5 . . ?
H26D C26 H26E 109.5 . . ?
C24 C26 H26F 109.5 . . ?
H26D C26 H26F 109.5 . . ?
H26E C26 H26F 109.5 . . ?
C24 C27 H27D 109.5 . . ?
C24 C27 H27E 109.5 . . ?
H27D C27 H27E 109.5 . . ?
C24 C27 H27F 109.5 . . ?
H27D C27 H27F 109.5 . . ?
H27E C27 H27F 109.5 . . ?
C31 C28 C29 107.1(3) . . ?
C31 C28 C30 106.0(2) . . ?
C29 C28 C30 110.0(2) . . ?
C31 C28 C22 111.4(2) . . ?
C29 C28 C22 111.1(2) . . ?
C30 C28 C22 111.1(2) . . ?
C28 C29 H29D 109.5 . . ?
C28 C29 H29E 109.5 . . ?
H29D C29 H29E 109.5 . . ?
C28 C29 H29F 109.5 . . ?
H29D C29 H29F 109.5 . . ?
H29E C29 H29F 109.5 . . ?
C28 C30 H30D 109.5 . . ?
C28 C30 H30E 109.5 . . ?
H30D C30 H30E 109.5 . . ?
C28 C30 H30F 109.5 . . ?
H30D C30 H30F 109.5 . . ?
H30E C30 H30F 109.5 . . ?
C28 C31 H31A 109.5 . . ?
C28 C31 H31B 109.5 . . ?
H31A C31 H31B 109.5 . . ?
C28 C31 H31C 109.5 . . ?
H31A C31 H31C 109.5 . . ?
H31B C31 H31C 109.5 . . ?
C32 O4 H4A 108(4) . . ?
O4 C32 C33 111.6(3) . . ?
O4 C32 H32A 109.3 . . ?
C33 C32 H32A 109.3 . . ?
O4 C32 H32B 109.3 . . ?
C33 C32 H32B 109.3 . . ?
H32A C32 H32B 108.0 . . ?
C32 C33 H33A 109.5 . . ?
C32 C33 H33B 109.5 . . ?
H33A C33 H33B 109.5 . . ?
C32 C33 H33C 109.5 . . ?
H33A C33 H33C 109.5 . . ?
H33B C33 H33C 109.5 . . ?

loop_
_geom_bond_atom_site_label_1
_geom_bond_atom_site_label_2
_geom_bond_distance
_geom_bond_site_symmetry_2
_geom_bond_publ_flag
O1 C8 1.364(3) . ?
O1 C7 1.415(3) . ?
O2 C8 1.218(4) . ?
O3 C21 1.373(3) . ?
O3 H3A 0.8395 . ?
N1 C12 1.363(3) . ?
N1 C9 1.379(3) . ?
N1 H1A 0.8801 . ?
C1 C10 1.501(3) . ?
C1 C2 1.521(3) . ?
C1 C18 1.536(3) . ?
C1 H1 1.0000 . ?
C2 C7 1.389(4) . ?
C2 C3 1.402(4) . ?
C3 C4 1.383(4) . ?
C3 H3 0.9500 . ?
C4 C5 1.385(5) . ?
C4 H4 0.9500 . ?
C5 C6 1.386(5) . ?
C5 H5 0.9500 . ?
C6 C7 1.391(4) . ?
C6 H6 0.9500 . ?
C8 C9 1.444(4) . ?
C9 C10 1.381(4) . ?
C10 C11 1.429(3) . ?
C11 C16 1.411(3) . ?
C11 C12 1.412(3) . ?
C12 C13 1.399(3) . ?
C13 C14 1.370(4) . ?
C13 H13 0.9500 . ?
C14 C15 1.424(4) . ?
C14 H14 0.9500 . ?
C15 C16 1.376(3) . ?
C15 C17 1.501(4) . ?
C16 H16 0.9500 . ?
C17 H17D 0.9800 . ?
C17 H17E 0.9800 . ?
C17 H17F 0.9800 . ?
C18 C23 1.383(4) . ?
C18 C19 1.389(4) . ?
C19 C20 1.399(4) . ?
C19 H19 0.9500 . ?
C20 C21 1.409(4) . ?
C20 C24 1.544(4) . ?
C21 C22 1.410(4) . ?
C22 C23 1.396(4) . ?
C22 C28 1.542(4) . ?
C23 H23 0.9500 . ?
C24 C26 1.535(5) . ?
C24 C25 1.538(5) . ?
C24 C27 1.540(4) . ?
C25 H25D 0.9800 . ?
C25 H25E 0.9800 . ?
C25 H25F 0.9800 . ?
C26 H26D 0.9800 . ?
C26 H26E 0.9800 . ?
C26 H26F 0.9800 . ?
C27 H27D 0.9800 . ?
C27 H27E 0.9800 . ?
C27 H27F 0.9800 . ?
C28 C31 1.530(4) . ?
C28 C29 1.537(4) . ?
C28 C30 1.538(4) . ?
C29 H29D 0.9800 . ?
C29 H29E 0.9800 . ?
C29 H29F 0.9800 . ?
C30 H30D 0.9800 . ?
C30 H30E 0.9800 . ?
C30 H30F 0.9800 . ?
C31 H31A 0.9800 . ?
C31 H31B 0.9800 . ?
C31 H31C 0.9800 . ?
O4 C32 1.412(4) . ?
O4 H4A 0.82(6) . ?
C32 C33 1.489(6) . ?
C32 H32A 0.9900 . ?
C32 H32B 0.9900 . ?
C33 H33A 0.9800 . ?
C33 H33B 0.9800 . ?
C33 H33C 0.9800 . ?

loop_
_geom_hbond_atom_site_label_D
_geom_hbond_atom_site_label_H
_geom_hbond_atom_site_label_A
_geom_hbond_distance_DH
_geom_hbond_distance_HA
_geom_hbond_distance_DA
_geom_hbond_angle_DHA
_geom_hbond_site_symmetry_A
_geom_hbond_publ_flag
N1 H1A O4 0.88 1.98 2.810(3) 156.1 . yes

loop_
_geom_torsion_atom_site_label_1
_geom_torsion_atom_site_label_2
_geom_torsion_atom_site_label_3
_geom_torsion_atom_site_label_4
_geom_torsion
_geom_torsion_site_symmetry_1
_geom_torsion_site_symmetry_2
_geom_torsion_site_symmetry_3
_geom_torsion_site_symmetry_4
_geom_torsion_publ_flag
C10 C1 C2 C7 51.0(3) . . . . ?
C18 C1 C2 C7 -78.6(3) . . . . ?
C10 C1 C2 C3 -129.5(2) . . . . ?
C18 C1 C2 C3 100.9(3) . . . . ?
C7 C2 C3 C4 0.3(4) . . . . ?
C1 C2 C3 C4 -179.2(2) . . . . ?
C2 C3 C4 C5 -0.3(4) . . . . ?
C3 C4 C5 C6 0.1(5) . . . . ?
C4 C5 C6 C7 0.2(5) . . . . ?
C3 C2 C7 C6 -0.1(4) . . . . ?
C1 C2 C7 C6 179.4(3) . . . . ?
C3 C2 C7 O1 -174.1(2) . . . . ?
C1 C2 C7 O1 5.4(4) . . . . ?
C5 C6 C7 C2 -0.1(4) . . . . ?
C5 C6 C7 O1 174.5(3) . . . . ?
C8 O1 C7 C2 -58.2(4) . . . . ?
C8 O1 C7 C6 127.3(3) . . . . ?
C7 O1 C8 O2 -153.2(3) . . . . ?
C7 O1 C8 C9 30.2(4) . . . . ?
C12 N1 C9 C10 -1.7(3) . . . . ?
C12 N1 C9 C8 -177.7(3) . . . . ?
O2 C8 C9 N1 17.5(5) . . . . ?
O1 C8 C9 N1 -166.1(3) . . . . ?
O2 C8 C9 C10 -157.6(4) . . . . ?
O1 C8 C9 C10 18.8(5) . . . . ?
N1 C9 C10 C11 1.3(3) . . . . ?
C8 C9 C10 C11 176.7(3) . . . . ?
N1 C9 C10 C1 -179.4(2) . . . . ?
C8 C9 C10 C1 -4.0(5) . . . . ?
C2 C1 C10 C9 -46.9(3) . . . . ?
C18 C1 C10 C9 79.9(3) . . . . ?
C2 C1 C10 C11 132.2(2) . . . . ?
C18 C1 C10 C11 -101.0(3) . . . . ?
C9 C10 C11 C16 178.4(3) . . . . ?
C1 C10 C11 C16 -0.8(4) . . . . ?
C9 C10 C11 C12 -0.6(3) . . . . ?
C1 C10 C11 C12 -179.8(2) . . . . ?
C9 N1 C12 C13 -178.8(3) . . . . ?
C9 N1 C12 C11 1.3(3) . . . . ?
C16 C11 C12 N1 -179.6(2) . . . . ?
C10 C11 C12 N1 -0.4(3) . . . . ?
C16 C11 C12 C13 0.5(3) . . . . ?
C10 C11 C12 C13 179.6(2) . . . . ?
N1 C12 C13 C14 -179.1(2) . . . . ?
C11 C12 C13 C14 0.8(4) . . . . ?
C12 C13 C14 C15 -1.1(4) . . . . ?
C13 C14 C15 C16 0.2(4) . . . . ?
C13 C14 C15 C17 -179.3(3) . . . . ?
C14 C15 C16 C11 1.1(4) . . . . ?
C17 C15 C16 C11 -179.4(3) . . . . ?
C12 C11 C16 C15 -1.4(4) . . . . ?
C10 C11 C16 C15 179.7(3) . . . . ?
C10 C1 C18 C23 153.9(2) . . . . ?
C2 C1 C18 C23 -79.3(3) . . . . ?
C10 C1 C18 C19 -30.0(3) . . . . ?
C2 C1 C18 C19 96.7(3) . . . . ?
C23 C18 C19 C20 0.3(4) . . . . ?
C1 C18 C19 C20 -175.8(2) . . . . ?
C18 C19 C20 C21 -1.6(4) . . . . ?
C18 C19 C20 C24 177.5(2) . . . . ?
C19 C20 C21 O3 -174.4(2) . . . . ?
C24 C20 C21 O3 6.4(4) . . . . ?
C19 C20 C21 C22 2.5(4) . . . . ?
C24 C20 C21 C22 -176.7(2) . . . . ?
O3 C21 C22 C23 174.8(2) . . . . ?
C20 C21 C22 C23 -1.9(4) . . . . ?
O3 C21 C22 C28 -5.6(4) . . . . ?
C20 C21 C22 C28 177.7(2) . . . . ?
C19 C18 C23 C22 0.3(4) . . . . ?
C1 C18 C23 C22 176.6(2) . . . . ?
C21 C22 C23 C18 0.5(4) . . . . ?
C28 C22 C23 C18 -179.1(2) . . . . ?
C19 C20 C24 C26 118.9(3) . . . . ?
C21 C20 C24 C26 -62.0(3) . . . . ?
C19 C20 C24 C25 -1.1(4) . . . . ?
C21 C20 C24 C25 178.0(3) . . . . ?
C19 C20 C24 C27 -119.1(3) . . . . ?
C21 C20 C24 C27 60.0(4) . . . . ?
C23 C22 C28 C31 -1.0(3) . . . . ?
C21 C22 C28 C31 179.5(3) . . . . ?
C23 C22 C28 C29 -120.2(3) . . . . ?
C21 C22 C28 C29 60.2(3) . . . . ?
C23 C22 C28 C30 117.0(3) . . . . ?
C21 C22 C28 C30 -62.6(3) . . . . ?
